data_7703501
loop_
_publ_author_name
'Ju, Huiyeong'
'Tenma, Honoka'
'Iwase, Miki'
'Lee, Eunji'
'Ikeda, Mari'
'Kuwahara, Shunsuke'
'Habata, Yoichi'

_publ_section_title
;
 Inclusion of alkyl nitriles by tetra-armed cyclens with styrylmethyl
 groups.
;
_journal_issue 10
_journal_name_full 'Dalton transactions (Cambridge, England : 2003)'
_journal_page_first 3112
_journal_page_last 3119
_journal_paper_doi 10.1039/d0dt00335b
_journal_volume 49
_journal_year 2020
_chemical_formula_moiety 'C44 H52 N4'
_chemical_formula_sum 'C44 H52 N4'
_chemical_formula_weight 636.89
_space_group_crystal_system triclinic
_space_group_IT_number 2
_space_group_name_Hall '-P 1'
_space_group_name_H-M_alt 'P -1'
_atom_sites_solution_hydrogens geom
_audit_creation_method SHELXL-2014/7
_audit_update_record
;
2020-02-04 deposited with the CCDC.	2020-02-06 downloaded from the CCDC.
;
_cell_angle_alpha 67.2140(10)
_cell_angle_beta 81.5070(10)
_cell_angle_gamma 80.4560(10)
_cell_formula_units_Z 1
_cell_length_a 8.1561(4)
_cell_length_b 9.8581(5)
_cell_length_c 12.6906(7)
_cell_measurement_reflns_used 2688
_cell_measurement_temperature 150(2)
_cell_measurement_theta_max 30.75
_cell_measurement_theta_min 2.54
_cell_volume 923.80(8)
_computing_cell_refinement 'Bruker SMART'
_computing_data_collection 'Bruker SMART'
_computing_data_reduction 'Bruker SAINT'
_computing_molecular_graphics 'Bruker SHELXTL'
_computing_publication_material 'Bruker SHELXTL'
_computing_structure_refinement 'SHELXL-2014/7 (Sheldrick, 2014)'
_computing_structure_solution 'Bruker SHELXTL'
_diffrn_ambient_temperature 150(2)
_diffrn_measured_fraction_theta_full 0.992
_diffrn_measured_fraction_theta_max 0.991
_diffrn_measurement_device_type 'CCD area detector'
_diffrn_measurement_method 'phi and omega scans'
_diffrn_radiation_type MoK\a
_diffrn_radiation_wavelength 0.71073
_diffrn_reflns_av_R_equivalents 0.0112
_diffrn_reflns_av_unetI/netI 0.0215
_diffrn_reflns_Laue_measured_fraction_full 0.992
_diffrn_reflns_Laue_measured_fraction_max 0.991
_diffrn_reflns_limit_h_max 10
_diffrn_reflns_limit_h_min -9
_diffrn_reflns_limit_k_max 9
_diffrn_reflns_limit_k_min -12
_diffrn_reflns_limit_l_max 15
_diffrn_reflns_limit_l_min -15
_diffrn_reflns_number 5313
_diffrn_reflns_point_group_measured_fraction_full 0.992
_diffrn_reflns_point_group_measured_fraction_max 0.991
_diffrn_reflns_theta_full 25.242
_diffrn_reflns_theta_max 25.999
_diffrn_reflns_theta_min 2.257
_exptl_absorpt_coefficient_mu 0.067
_exptl_absorpt_correction_T_max 0.9888
_exptl_absorpt_correction_T_min 0.9804
_exptl_absorpt_correction_type multi-scan
_exptl_crystal_colour colourless
_exptl_crystal_density_diffrn 1.145
_exptl_crystal_description block
_exptl_crystal_F_000 344
_exptl_crystal_size_max 0.298
_exptl_crystal_size_mid 0.181
_exptl_crystal_size_min 0.169
_refine_diff_density_max 0.192
_refine_diff_density_min -0.179
_refine_diff_density_rms 0.035
_refine_ls_extinction_method none
_refine_ls_goodness_of_fit_ref 1.013
_refine_ls_hydrogen_treatment constr
_refine_ls_matrix_type full
_refine_ls_number_parameters 217
_refine_ls_number_reflns 3609
_refine_ls_number_restraints 0
_refine_ls_restrained_S_all 1.013
_refine_ls_R_factor_all 0.0486
_refine_ls_R_factor_gt 0.0395
_refine_ls_shift/su_max 0.000
_refine_ls_shift/su_mean 0.000
_refine_ls_structure_factor_coef Fsqd
_refine_ls_weighting_details 'w=1/[\s^2^(Fo^2^)+(0.0660P)^2^+0.1900P] where P=(Fo^2^+2Fc^2^)/3'
_refine_ls_weighting_scheme calc
_refine_ls_wR_factor_gt 0.1070
_refine_ls_wR_factor_ref 0.1159
_reflns_Friedel_coverage 0.000
_reflns_number_gt 3011
_reflns_number_total 3609
_reflns_threshold_expression 'I > 2\s(I)'
_cod_data_source_file d0dt00335b2.cif
_cod_data_source_block tri_p_1
_cod_depositor_comments 'Adding full bibliography for 7703501--7703508.cif.'
_cod_database_code 7703501
_shelx_shelxl_version_number 2014/7
_shelx_space_group_comment
; 
The symmetry employed for this shelxl refinement is uniquely defined 
by the following loop, which should always be used as a source of 
symmetry information in preference to the above space-group names. 
They are only intended as comments. 
;
_shelx_estimated_absorpt_t_min 0.980
_shelx_estimated_absorpt_t_max 0.989

loop_
_space_group_symop_operation_xyz
'x, y, z'
'-x, -y, -z'

loop_
_atom_site_label
_atom_site_type_symbol
_atom_site_fract_x
_atom_site_fract_y
_atom_site_fract_z
_atom_site_U_iso_or_equiv
_atom_site_adp_type
_atom_site_occupancy
_atom_site_site_symmetry_order
_atom_site_calc_flag
_atom_site_refinement_flags_posn
_atom_site_refinement_flags_adp
_atom_site_refinement_flags_occupancy
_atom_site_disorder_assembly
_atom_site_disorder_group
N1 N 0.18006(12) 0.41721(11) 0.15583(8) 0.0247(2) Uani 1 1 d . . . . .
N2 N -0.13482(12) 0.65898(11) 0.05878(8) 0.0241(2) Uani 1 1 d . . . . .
C1 C 0.07818(16) 0.52271(14) 0.20214(10) 0.0278(3) Uani 1 1 d . . . . .
H1A H 0.1277 0.6173 0.1704 0.033 Uiso 1 1 calc R U . . .
H1B H 0.0813 0.4830 0.2865 0.033 Uiso 1 1 calc R U . . .
C2 C -0.10293(15) 0.55330(14) 0.17464(10) 0.0270(3) Uani 1 1 d . . . . .
H2A H -0.1413 0.4583 0.1854 0.032 Uiso 1 1 calc R U . . .
H2B H -0.1714 0.5912 0.2308 0.032 Uiso 1 1 calc R U . . .
C3 C -0.28235(15) 0.62726(14) 0.02262(11) 0.0271(3) Uani 1 1 d . . . . .
H3A H -0.3365 0.7201 -0.0323 0.033 Uiso 1 1 calc R U . . .
H3B H -0.3635 0.5897 0.0903 0.033 Uiso 1 1 calc R U . . .
C4 C 0.23651(15) 0.48700(13) 0.03383(10) 0.0242(3) Uani 1 1 d . . . . .
H4A H 0.3350 0.5381 0.0260 0.029 Uiso 1 1 calc R U . . .
H4B H 0.1467 0.5623 -0.0059 0.029 Uiso 1 1 calc R U . . .
C5 C 0.32404(16) 0.34428(14) 0.22253(10) 0.0296(3) Uani 1 1 d . . . . .
H5A H 0.3727 0.4191 0.2385 0.036 Uiso 1 1 calc R U . . .
H5B H 0.4102 0.3024 0.1762 0.036 Uiso 1 1 calc R U . . .
C6 C 0.27907(16) 0.22321(14) 0.33356(11) 0.0297(3) Uani 1 1 d . . . . .
H6 H 0.2069 0.1574 0.3326 0.036 Uiso 1 1 calc R U . . .
C7 C 0.33242(15) 0.20104(13) 0.43314(10) 0.0275(3) Uani 1 1 d . . . . .
H7 H 0.3959 0.2731 0.4340 0.033 Uiso 1 1 calc R U . . .
C8 C 0.30412(15) 0.07721(13) 0.54243(10) 0.0263(3) Uani 1 1 d . . . . .
C9 C 0.36240(17) 0.07479(15) 0.64092(11) 0.0323(3) Uani 1 1 d . . . . .
H9 H 0.4195 0.1537 0.6363 0.039 Uiso 1 1 calc R U . . .
C10 C 0.33885(18) -0.04055(16) 0.74567(11) 0.0374(3) Uani 1 1 d . . . . .
H10 H 0.3798 -0.0401 0.8118 0.045 Uiso 1 1 calc R U . . .
C11 C 0.25613(17) -0.15567(15) 0.75391(12) 0.0378(3) Uani 1 1 d . . . . .
H11 H 0.2394 -0.2346 0.8256 0.045 Uiso 1 1 calc R U . . .
C12 C 0.19751(18) -0.15571(16) 0.65687(13) 0.0406(3) Uani 1 1 d . . . . .
H12 H 0.1403 -0.2349 0.6622 0.049 Uiso 1 1 calc R U . . .
C13 C 0.22197(17) -0.04087(15) 0.55215(12) 0.0350(3) Uani 1 1 d . . . . .
H13 H 0.1822 -0.0426 0.4861 0.042 Uiso 1 1 calc R U . . .
C14 C -0.15052(16) 0.81227(13) 0.05207(11) 0.0283(3) Uani 1 1 d . . . . .
H14A H -0.0598 0.8230 0.0912 0.034 Uiso 1 1 calc R U . . .
H14B H -0.2582 0.8346 0.0931 0.034 Uiso 1 1 calc R U . . .
C15 C -0.14236(16) 0.92162(14) -0.06891(11) 0.0297(3) Uani 1 1 d . . . . .
H15 H -0.0509 0.9053 -0.1202 0.036 Uiso 1 1 calc R U . . .
C16 C -0.25276(15) 1.03950(14) -0.11023(11) 0.0283(3) Uani 1 1 d . . . . .
H16 H -0.3474 1.0500 -0.0593 0.034 Uiso 1 1 calc R U . . .
C17 C -0.24578(15) 1.15605(13) -0.22584(11) 0.0269(3) Uani 1 1 d . . . . .
C18 C -0.10520(17) 1.16719(15) -0.30522(11) 0.0334(3) Uani 1 1 d . . . . .
H18 H -0.0103 1.0951 -0.2859 0.040 Uiso 1 1 calc R U . . .
C19 C -0.10237(19) 1.28164(16) -0.41151(12) 0.0395(3) Uani 1 1 d . . . . .
H19 H -0.0057 1.2872 -0.4643 0.047 Uiso 1 1 calc R U . . .
C20 C -0.23925(19) 1.38835(15) -0.44182(12) 0.0390(3) Uani 1 1 d . . . . .
H20 H -0.2366 1.4670 -0.5148 0.047 Uiso 1 1 calc R U . . .
C21 C -0.37920(18) 1.37892(15) -0.36481(12) 0.0368(3) Uani 1 1 d . . . . .
H21 H -0.4738 1.4511 -0.3849 0.044 Uiso 1 1 calc R U . . .
C22 C -0.38213(16) 1.26439(14) -0.25828(12) 0.0318(3) Uani 1 1 d . . . . .
H22 H -0.4793 1.2595 -0.2061 0.038 Uiso 1 1 calc R U . . .

loop_
_atom_site_aniso_label
_atom_site_aniso_U_11
_atom_site_aniso_U_22
_atom_site_aniso_U_33
_atom_site_aniso_U_23
_atom_site_aniso_U_13
_atom_site_aniso_U_12
N1 0.0274(5) 0.0227(5) 0.0217(5) -0.0056(4) -0.0057(4) -0.0007(4)
N2 0.0250(5) 0.0228(5) 0.0245(5) -0.0084(4) -0.0048(4) -0.0018(4)
C1 0.0331(7) 0.0281(6) 0.0232(6) -0.0100(5) -0.0069(5) -0.0015(5)
C2 0.0300(7) 0.0263(6) 0.0228(6) -0.0075(5) -0.0020(5) -0.0032(5)
C3 0.0245(6) 0.0285(6) 0.0284(6) -0.0109(5) -0.0038(5) -0.0015(5)
C4 0.0263(6) 0.0225(6) 0.0219(6) -0.0049(5) -0.0043(5) -0.0045(5)
C5 0.0290(7) 0.0295(7) 0.0262(7) -0.0049(5) -0.0067(5) -0.0018(5)
C6 0.0316(7) 0.0245(6) 0.0296(7) -0.0051(5) -0.0077(5) -0.0022(5)
C7 0.0303(6) 0.0230(6) 0.0283(7) -0.0080(5) -0.0050(5) -0.0025(5)
C8 0.0267(6) 0.0244(6) 0.0252(6) -0.0077(5) -0.0040(5) 0.0018(5)
C9 0.0398(7) 0.0282(7) 0.0298(7) -0.0114(6) -0.0074(5) -0.0008(5)
C10 0.0466(8) 0.0375(8) 0.0253(7) -0.0121(6) -0.0091(6) 0.0089(6)
C11 0.0385(8) 0.0308(7) 0.0287(7) 0.0011(6) 0.0004(6) 0.0038(6)
C12 0.0417(8) 0.0310(7) 0.0407(8) -0.0010(6) -0.0069(6) -0.0099(6)
C13 0.0399(8) 0.0305(7) 0.0323(7) -0.0062(6) -0.0108(6) -0.0053(6)
C14 0.0312(7) 0.0252(6) 0.0302(7) -0.0118(5) -0.0032(5) -0.0037(5)
C15 0.0297(7) 0.0263(6) 0.0310(7) -0.0095(5) 0.0012(5) -0.0043(5)
C16 0.0278(6) 0.0281(6) 0.0309(7) -0.0133(5) -0.0004(5) -0.0047(5)
C17 0.0297(6) 0.0233(6) 0.0319(7) -0.0129(5) -0.0065(5) -0.0042(5)
C18 0.0352(7) 0.0280(7) 0.0338(7) -0.0101(6) -0.0042(6) 0.0021(5)
C19 0.0442(8) 0.0358(8) 0.0336(7) -0.0098(6) 0.0008(6) -0.0029(6)
C20 0.0497(8) 0.0304(7) 0.0331(7) -0.0051(6) -0.0120(6) -0.0045(6)
C21 0.0368(7) 0.0281(7) 0.0459(8) -0.0113(6) -0.0183(6) 0.0015(6)
C22 0.0271(6) 0.0300(7) 0.0402(8) -0.0142(6) -0.0059(5) -0.0037(5)

loop_
_atom_type_symbol
_atom_type_description
_atom_type_scat_dispersion_real
_atom_type_scat_dispersion_imag
_atom_type_scat_source
C C 0.0033 0.0016 'International Tables Vol C Tables 4.2.6.8 and 6.1.1.4'
H H 0.0000 0.0000 'International Tables Vol C Tables 4.2.6.8 and 6.1.1.4'
N N 0.0061 0.0033 'International Tables Vol C Tables 4.2.6.8 and 6.1.1.4'

loop_
_geom_angle_atom_site_label_1
_geom_angle_atom_site_label_2
_geom_angle_atom_site_label_3
_geom_angle
_geom_angle_site_symmetry_1
_geom_angle_site_symmetry_3
_geom_angle_publ_flag
C4 N1 C5 110.09(9) . . ?
C4 N1 C1 112.62(9) . . ?
C5 N1 C1 110.31(10) . . ?
C14 N2 C2 111.33(9) . . ?
C14 N2 C3 112.08(9) . . ?
C2 N2 C3 110.08(9) . . ?
N1 C1 C2 113.23(10) . . ?
N1 C1 H1A 108.9 . . ?
C2 C1 H1A 108.9 . . ?
N1 C1 H1B 108.9 . . ?
C2 C1 H1B 108.9 . . ?
H1A C1 H1B 107.7 . . ?
N2 C2 C1 115.60(10) . . ?
N2 C2 H2A 108.4 . . ?
C1 C2 H2A 108.4 . . ?
N2 C2 H2B 108.4 . . ?
C1 C2 H2B 108.4 . . ?
H2A C2 H2B 107.4 . . ?
N2 C3 C4 111.62(10) . 2_565 ?
N2 C3 H3A 109.3 . . ?
C4 C3 H3A 109.3 2_565 . ?
N2 C3 H3B 109.3 . . ?
C4 C3 H3B 109.3 2_565 . ?
H3A C3 H3B 108.0 . . ?
N1 C4 C3 111.31(10) . 2_565 ?
N1 C4 H4A 109.4 . . ?
C3 C4 H4A 109.4 2_565 . ?
N1 C4 H4B 109.4 . . ?
C3 C4 H4B 109.4 2_565 . ?
H4A C4 H4B 108.0 . . ?
N1 C5 C6 112.69(10) . . ?
N1 C5 H5A 109.1 . . ?
C6 C5 H5A 109.1 . . ?
N1 C5 H5B 109.1 . . ?
C6 C5 H5B 109.1 . . ?
H5A C5 H5B 107.8 . . ?
C7 C6 C5 124.76(12) . . ?
C7 C6 H6 117.6 . . ?
C5 C6 H6 117.6 . . ?
C6 C7 C8 127.06(12) . . ?
C6 C7 H7 116.5 . . ?
C8 C7 H7 116.5 . . ?
C9 C8 C13 117.82(12) . . ?
C9 C8 C7 119.59(12) . . ?
C13 C8 C7 122.59(11) . . ?
C10 C9 C8 121.33(13) . . ?
C10 C9 H9 119.3 . . ?
C8 C9 H9 119.3 . . ?
C11 C10 C9 120.07(13) . . ?
C11 C10 H10 120.0 . . ?
C9 C10 H10 120.0 . . ?
C10 C11 C12 119.56(12) . . ?
C10 C11 H11 120.2 . . ?
C12 C11 H11 120.2 . . ?
C13 C12 C11 120.32(14) . . ?
C13 C12 H12 119.8 . . ?
C11 C12 H12 119.8 . . ?
C12 C13 C8 120.90(13) . . ?
C12 C13 H13 119.6 . . ?
C8 C13 H13 119.6 . . ?
N2 C14 C15 112.52(10) . . ?
N2 C14 H14A 109.1 . . ?
C15 C14 H14A 109.1 . . ?
N2 C14 H14B 109.1 . . ?
C15 C14 H14B 109.1 . . ?
H14A C14 H14B 107.8 . . ?
C16 C15 C14 125.08(12) . . ?
C16 C15 H15 117.5 . . ?
C14 C15 H15 117.5 . . ?
C15 C16 C17 127.57(12) . . ?
C15 C16 H16 116.2 . . ?
C17 C16 H16 116.2 . . ?
C22 C17 C18 117.41(12) . . ?
C22 C17 C16 119.56(11) . . ?
C18 C17 C16 122.99(11) . . ?
C19 C18 C17 120.94(12) . . ?
C19 C18 H18 119.5 . . ?
C17 C18 H18 119.5 . . ?
C18 C19 C20 120.66(13) . . ?
C18 C19 H19 119.7 . . ?
C20 C19 H19 119.7 . . ?
C21 C20 C19 119.24(13) . . ?
C21 C20 H20 120.4 . . ?
C19 C20 H20 120.4 . . ?
C20 C21 C22 120.16(13) . . ?
C20 C21 H21 119.9 . . ?
C22 C21 H21 119.9 . . ?
C21 C22 C17 121.60(12) . . ?
C21 C22 H22 119.2 . . ?
C17 C22 H22 119.2 . . ?

loop_
_geom_bond_atom_site_label_1
_geom_bond_atom_site_label_2
_geom_bond_distance
_geom_bond_site_symmetry_2
_geom_bond_publ_flag
N1 C4 1.4668(15) . ?
N1 C5 1.4679(15) . ?
N1 C1 1.4698(16) . ?
N2 C14 1.4651(15) . ?
N2 C2 1.4668(15) . ?
N2 C3 1.4681(15) . ?
C1 C2 1.5224(17) . ?
C1 H1A 0.9900 . ?
C1 H1B 0.9900 . ?
C2 H2A 0.9900 . ?
C2 H2B 0.9900 . ?
C3 C4 1.5258(17) 2_565 ?
C3 H3A 0.9900 . ?
C3 H3B 0.9900 . ?
C4 C3 1.5258(17) 2_565 ?
C4 H4A 0.9900 . ?
C4 H4B 0.9900 . ?
C5 C6 1.4947(17) . ?
C5 H5A 0.9900 . ?
C5 H5B 0.9900 . ?
C6 C7 1.3233(18) . ?
C6 H6 0.9500 . ?
C7 C8 1.4679(17) . ?
C7 H7 0.9500 . ?
C8 C9 1.3919(18) . ?
C8 C13 1.3937(19) . ?
C9 C10 1.3867(19) . ?
C9 H9 0.9500 . ?
C10 C11 1.377(2) . ?
C10 H10 0.9500 . ?
C11 C12 1.385(2) . ?
C11 H11 0.9500 . ?
C12 C13 1.3852(19) . ?
C12 H12 0.9500 . ?
C13 H13 0.9500 . ?
C14 C15 1.4951(17) . ?
C14 H14A 0.9900 . ?
C14 H14B 0.9900 . ?
C15 C16 1.3254(18) . ?
C15 H15 0.9500 . ?
C16 C17 1.4721(17) . ?
C16 H16 0.9500 . ?
C17 C22 1.3956(18) . ?
C17 C18 1.3987(18) . ?
C18 C19 1.3834(19) . ?
C18 H18 0.9500 . ?
C19 C20 1.387(2) . ?
C19 H19 0.9500 . ?
C20 C21 1.379(2) . ?
C20 H20 0.9500 . ?
C21 C22 1.3857(19) . ?
C21 H21 0.9500 . ?
C22 H22 0.9500 . ?
